data_4334879
loop_
_publ_author_name
'Brian D. Mahoney'
'Nicholas A. Piro'
'Patrick J. Carroll'
'Eric J. Schelter'

_publ_section_title
;
 Synthesis, Electrochemistry, and Reactivity of Cerium(III/IV)
 Methylene-Bis-Phenolate Complexes
;
_journal_name_full 'Inorganic Chemistry'
_journal_page_first 5970
_journal_page_last 5977
_journal_paper_doi 10.1021/ic400202r
_journal_volume 52
_journal_year 2013
_chemical_formula_sum 'C68 H92 Ce Li N2 O7'
_chemical_formula_weight 1196.50
_space_group_IT_number 7
_symmetry_cell_setting monoclinic
_symmetry_Int_Tables_number 7
_symmetry_space_group_name_Hall 'P -2yac'
_symmetry_space_group_name_H-M 'P 1 n 1'
_atom_sites_solution_hydrogens geom
_atom_sites_solution_primary direct
_audit_creation_method SHELXL-97
_cell_angle_alpha 90.00
_cell_angle_beta 94.044(3)
_cell_angle_gamma 90.00
_cell_formula_units_Z 4
_cell_length_a 17.9237(11)
_cell_length_b 19.4090(12)
_cell_length_c 18.0250(12)
_cell_measurement_temperature 143(1)
_cell_volume 6254.9(7)
_computing_data_collection 'Bruker APEX2'
_computing_data_reduction 'Bruker SAINT'
_computing_structure_refinement 'SHELXL-97 (Sheldrick, 2008)'
_computing_structure_solution 'SHELXS-97 (Sheldrick, 2008)'
_diffrn_ambient_temperature 143(1)
_diffrn_measured_fraction_theta_full 0.997
_diffrn_measured_fraction_theta_max 0.997
_diffrn_measurement_device 'CCD Area Detector'
_diffrn_measurement_device_type 'Bruker APEXII'
_diffrn_measurement_method 'phi and omega scans'
_diffrn_radiation_monochromator graphite
_diffrn_radiation_source 'sealed tube'
_diffrn_radiation_type MoK\a
_diffrn_radiation_wavelength 0.71073
_diffrn_reflns_av_R_equivalents 0.0293
_diffrn_reflns_av_sigmaI/netI 0.0251
_diffrn_reflns_limit_h_max 23
_diffrn_reflns_limit_h_min -23
_diffrn_reflns_limit_k_max 25
_diffrn_reflns_limit_k_min -25
_diffrn_reflns_limit_l_max 23
_diffrn_reflns_limit_l_min -23
_diffrn_reflns_number 144657
_diffrn_reflns_theta_full 27.57
_diffrn_reflns_theta_max 27.57
_diffrn_reflns_theta_min 1.54
_exptl_absorpt_coefficient_mu 0.781
_exptl_absorpt_correction_T_max 0.7456
_exptl_absorpt_correction_T_min 0.6735
_exptl_absorpt_correction_type multi-scan
_exptl_absorpt_process_details '(SADABS; Sheldrick, 2007)'
_exptl_crystal_density_diffrn 1.271
_exptl_crystal_F_000 2524
_exptl_crystal_size_max 0.42
_exptl_crystal_size_mid 0.24
_exptl_crystal_size_min 0.08
_refine_diff_density_max 3.358
_refine_diff_density_min -2.580
_refine_diff_density_rms 0.110
_refine_ls_abs_structure_details 'Flack H D (1983), Acta Cryst. A39, 876-881'
_refine_ls_abs_structure_Flack 0.474(16)
_refine_ls_extinction_method none
_refine_ls_goodness_of_fit_ref 1.190
_refine_ls_hydrogen_treatment constr
_refine_ls_matrix_type full
_refine_ls_number_parameters 1457
_refine_ls_number_reflns 28576
_refine_ls_number_restraints 1484
_refine_ls_restrained_S_all 1.185
_refine_ls_R_factor_all 0.0645
_refine_ls_R_factor_gt 0.0584
_refine_ls_shift/su_max 0.009
_refine_ls_shift/su_mean 0.000
_refine_ls_structure_factor_coef Fsqd
_refine_ls_weighting_details 'calc w=1/[\s^2^(Fo^2^)+(0.0257P)^2^+22.5169P] where P=(Fo^2^+2Fc^2^)/3'
_refine_ls_weighting_scheme calc
_refine_ls_wR_factor_gt 0.1311
_refine_ls_wR_factor_ref 0.1349
_reflns_number_gt 26277
_reflns_number_total 28576
_reflns_threshold_expression >2sigma(I)
_cod_data_source_file ic400202r_si_002_3.cif
_cod_data_source_block 6
_cod_original_sg_symbol_H-M 'P n '
_cod_database_code 4334879

loop_
_symmetry_equiv_pos_as_xyz
'x, y, z'
'x+1/2, -y, z+1/2'

loop_
_atom_site_label
_atom_site_type_symbol
_atom_site_fract_x
_atom_site_fract_y
_atom_site_fract_z
_atom_site_U_iso_or_equiv
_atom_site_adp_type
_atom_site_occupancy
_atom_site_symmetry_multiplicity
_atom_site_calc_flag
_atom_site_refinement_flags
Ce1 Ce 0.263031(15) 0.439925(18) 0.149911(14) 0.03207(10) Uani 1 1 d U
O1 O 0.2565(3) 0.3521(2) 0.0567(3) 0.0369(10) Uani 1 1 d U
O2 O 0.1731(3) 0.3820(3) 0.2056(3) 0.0404(11) Uani 1 1 d U
O3 O 0.2984(3) 0.4900(3) 0.0349(3) 0.0423(10) Uani 1 1 d U
O4 O 0.3671(3) 0.4128(3) 0.2219(3) 0.0398(10) Uani 1 1 d U
O5 O 0.1661(4) 0.4176(3) -0.0853(4) 0.0533(14) Uani 1 1 d U
O6 O 0.3336(4) 0.4158(5) -0.1115(4) 0.088(2) Uani 1 1 d DU
N1 N 0.2820(5) 0.5611(3) 0.2205(4) 0.0374(13) Uani 1 1 d U
N2 N 0.1457(4) 0.5312(3) 0.1480(5) 0.0446(13) Uani 1 1 d U
C1 C 0.2235(4) 0.2907(4) 0.0544(4) 0.0364(13) Uani 1 1 d U
C2 C 0.2642(5) 0.2270(4) 0.0457(4) 0.0398(14) Uani 1 1 d U
C3 C 0.2244(5) 0.1674(4) 0.0378(5) 0.0469(16) Uani 1 1 d U
H3 H 0.2514 0.1271 0.0318 0.062 Uiso 1 1 calc R
C4 C 0.1458(6) 0.1610(4) 0.0376(5) 0.0447(15) Uani 1 1 d U
C5 C 0.1082(5) 0.2209(4) 0.0507(4) 0.0408(15) Uani 1 1 d U
H5 H 0.0568 0.2192 0.0545 0.054 Uiso 1 1 calc R
C6 C 0.1445(5) 0.2838(4) 0.0585(4) 0.0339(13) Uani 1 1 d U
C7 C 0.0975(4) 0.3468(4) 0.0702(4) 0.0351(14) Uani 1 1 d U
H7a H 0.0595 0.3503 0.0293 0.047 Uiso 1 1 calc R
H7b H 0.1291 0.3873 0.0687 0.047 Uiso 1 1 calc R
C8 C 0.0594(5) 0.3469(4) 0.1432(4) 0.0356(13) Uani 1 1 d U
C9 C -0.0152(5) 0.3302(4) 0.1441(5) 0.0408(15) Uani 1 1 d U
H9 H -0.0414 0.3176 0.0998 0.054 Uiso 1 1 calc R
C10 C -0.0532(6) 0.3315(5) 0.2103(6) 0.0524(18) Uani 1 1 d U
C11 C -0.0072(6) 0.3498(5) 0.2763(5) 0.0557(19) Uani 1 1 d U
H11 H -0.0297 0.3501 0.3212 0.074 Uiso 1 1 calc R
C12 C 0.0658(6) 0.3664(4) 0.2778(5) 0.0481(15) Uani 1 1 d U
C13 C 0.1017(5) 0.3664(4) 0.2099(4) 0.0363(13) Uani 1 1 d U
C14 C 0.3508(5) 0.2268(4) 0.0440(5) 0.0492(17) Uani 1 1 d U
C15 C 0.3860(6) 0.2559(5) 0.1187(5) 0.057(2) Uani 1 1 d U
H15a H 0.4395 0.2553 0.1183 0.085 Uiso 1 1 calc R
H15b H 0.3710 0.2279 0.1590 0.085 Uiso 1 1 calc R
H15c H 0.3692 0.3023 0.1251 0.085 Uiso 1 1 calc R
C16 C 0.3762(6) 0.2696(6) -0.0201(6) 0.064(2) Uani 1 1 d U
H16a H 0.3499 0.2549 -0.0656 0.097 Uiso 1 1 calc R
H16b H 0.4290 0.2635 -0.0236 0.097 Uiso 1 1 calc R
H16c H 0.3658 0.3173 -0.0115 0.097 Uiso 1 1 calc R
C17 C 0.3818(7) 0.1531(6) 0.0389(7) 0.081(3) Uani 1 1 d U
H17a H 0.3592 0.1309 -0.0046 0.122 Uiso 1 1 calc R
H17b H 0.3705 0.1276 0.0823 0.122 Uiso 1 1 calc R
H17c H 0.4350 0.1549 0.0358 0.122 Uiso 1 1 calc R
C18 C 0.1080(7) 0.0930(5) 0.0276(6) 0.065(2) Uani 1 1 d U
H18a H 0.0554 0.0999 0.0163 0.098 Uiso 1 1 calc R
H18b H 0.1158 0.0666 0.0725 0.098 Uiso 1 1 calc R
H18c H 0.1286 0.0686 -0.0126 0.098 Uiso 1 1 calc R
C19 C -0.1353(6) 0.3167(6) 0.2105(7) 0.070(3) Uani 1 1 d U
H19a H -0.1530 0.2981 0.1631 0.105 Uiso 1 1 calc R
H19b H -0.1617 0.3586 0.2196 0.105 Uiso 1 1 calc R
H19c H -0.1437 0.2839 0.2489 0.105 Uiso 1 1 calc R
C20 C 0.1106(8) 0.3857(6) 0.3513(6) 0.071(2) Uani 1 1 d U
C21 C 0.1723(9) 0.3353(7) 0.3661(7) 0.089(3) Uani 1 1 d U
H21a H 0.1516 0.2903 0.3730 0.133 Uiso 1 1 calc R
H21b H 0.2019 0.3486 0.4103 0.133 Uiso 1 1 calc R
H21c H 0.2032 0.3345 0.3248 0.133 Uiso 1 1 calc R
C22 C 0.1424(8) 0.4603(6) 0.3472(7) 0.078(3) Uani 1 1 d U
H22a H 0.1784 0.4621 0.3102 0.117 Uiso 1 1 calc R
H22b H 0.1661 0.4729 0.3947 0.117 Uiso 1 1 calc R
H22c H 0.1024 0.4918 0.3341 0.117 Uiso 1 1 calc R
C23 C 0.0581(10) 0.3861(9) 0.4159(7) 0.113(5) Uani 1 1 d U
H23a H 0.0192 0.4195 0.4059 0.169 Uiso 1 1 calc R
H23b H 0.0862 0.3978 0.4615 0.169 Uiso 1 1 calc R
H23c H 0.0362 0.3413 0.4205 0.169 Uiso 1 1 calc R
C24 C 0.3540(4) 0.5364(5) 0.0495(5) 0.0440(14) Uani 1 1 d U
C25 C 0.3493(5) 0.6069(4) 0.0289(5) 0.0467(15) Uani 1 1 d U
C26 C 0.4065(6) 0.6484(6) 0.0526(5) 0.066(2) Uani 1 1 d U
H26 H 0.4022 0.6948 0.0399 0.088 Uiso 1 1 calc R
C27 C 0.4702(6) 0.6289(6) 0.0937(6) 0.064(2) Uani 1 1 d U
C28 C 0.4774(6) 0.5630(5) 0.1064(6) 0.060(2) Uani 1 1 d U
H28 H 0.5219 0.5482 0.1310 0.079 Uiso 1 1 calc R
C29 C 0.4225(4) 0.5116(5) 0.0855(5) 0.0449(15) Uani 1 1 d U
C30 C 0.4397(6) 0.4369(5) 0.0914(6) 0.0526(18) Uani 1 1 d U
H30a H 0.4694 0.4245 0.0504 0.070 Uiso 1 1 calc R
H30b H 0.3929 0.4118 0.0847 0.070 Uiso 1 1 calc R
C31 C 0.4802(5) 0.4126(5) 0.1621(5) 0.0568(18) Uani 1 1 d U
C32 C 0.5569(5) 0.3982(6) 0.1627(6) 0.086(3) Uani 1 1 d U
H32 H 0.5820 0.4071 0.1204 0.115 Uiso 1 1 calc R
C33 C 0.5962(6) 0.3710(7) 0.2254(6) 0.103(3) Uani 1 1 d U
C34 C 0.5563(7) 0.3596(6) 0.2879(6) 0.090(3) Uani 1 1 d U
H34 H 0.5819 0.3412 0.3300 0.119 Uiso 1 1 calc R
C35 C 0.4783(6) 0.3743(5) 0.2914(5) 0.0622(18) Uani 1 1 d U
C36 C 0.4402(5) 0.4010(4) 0.2251(5) 0.0463(15) Uani 1 1 d U
C37 C 0.2839(6) 0.6351(5) -0.0235(5) 0.0564(19) Uani 1 1 d U
C38 C 0.2091(6) 0.6245(6) 0.0100(7) 0.073(3) Uani 1 1 d U
H38a H 0.2059 0.6546 0.0520 0.109 Uiso 1 1 calc R
H38b H 0.2049 0.5775 0.0258 0.109 Uiso 1 1 calc R
H38c H 0.1691 0.6349 -0.0266 0.109 Uiso 1 1 calc R
C39 C 0.2849(8) 0.5905(7) -0.0966(6) 0.083(3) Uani 1 1 d U
H39a H 0.2432 0.6030 -0.1302 0.124 Uiso 1 1 calc R
H39b H 0.2816 0.5425 -0.0842 0.124 Uiso 1 1 calc R
H39c H 0.3306 0.5988 -0.1199 0.124 Uiso 1 1 calc R
C40 C 0.2960(9) 0.7051(7) -0.0456(8) 0.095(4) Uani 1 1 d U
H40a H 0.3344 0.7064 -0.0801 0.142 Uiso 1 1 calc R
H40b H 0.3112 0.7322 -0.0026 0.142 Uiso 1 1 calc R
H40c H 0.2505 0.7235 -0.0689 0.142 Uiso 1 1 calc R
C41 C 0.5284(7) 0.6832(7) 0.1211(8) 0.090(4) Uani 1 1 d U
H41a H 0.5105 0.7077 0.1626 0.135 Uiso 1 1 calc R
H41b H 0.5362 0.7151 0.0817 0.135 Uiso 1 1 calc R
H41c H 0.5748 0.6608 0.1362 0.135 Uiso 1 1 calc R
C42 C 0.6789(8) 0.3545(12) 0.2247(9) 0.178(8) Uani 1 1 d U
H42a H 0.6926 0.3522 0.1742 0.267 Uiso 1 1 calc R
H42b H 0.6890 0.3111 0.2487 0.267 Uiso 1 1 calc R
H42c H 0.7075 0.3900 0.2507 0.267 Uiso 1 1 calc R
C43 C 0.4373(6) 0.3608(4) 0.3615(5) 0.0606(18) Uani 1 1 d U
C44 C 0.4047(7) 0.4283(4) 0.3884(6) 0.052(2) Uani 1 1 d U
H44a H 0.3728 0.4482 0.3491 0.078 Uiso 1 1 calc R
H44b H 0.4446 0.4596 0.4026 0.078 Uiso 1 1 calc R
H44c H 0.3761 0.4193 0.4305 0.078 Uiso 1 1 calc R
C45 C 0.3766(9) 0.3069(5) 0.3480(9) 0.118(5) Uani 1 1 d U
H45a H 0.3413 0.3221 0.3089 0.176 Uiso 1 1 calc R
H45b H 0.3515 0.3001 0.3927 0.176 Uiso 1 1 calc R
H45c H 0.3987 0.2642 0.3337 0.176 Uiso 1 1 calc R
C46 C 0.4919(9) 0.3358(6) 0.4273(7) 0.097(4) Uani 1 1 d U
H46a H 0.4645 0.3281 0.4704 0.146 Uiso 1 1 calc R
H46b H 0.5295 0.3703 0.4383 0.146 Uiso 1 1 calc R
H46c H 0.5155 0.2937 0.4137 0.146 Uiso 1 1 calc R
C47 C 0.1367(7) 0.3530(5) -0.1193(6) 0.059(2) Uani 1 1 d U
H47a H 0.1765 0.3200 -0.1246 0.078 Uiso 1 1 calc R
H47b H 0.0994 0.3326 -0.0896 0.078 Uiso 1 1 calc R
C48 C 0.1033(5) 0.3747(5) -0.1921(5) 0.0603(19) Uani 1 1 d U
H48a H 0.0639 0.3433 -0.2096 0.080 Uiso 1 1 calc R
H48b H 0.1408 0.3761 -0.2283 0.080 Uiso 1 1 calc R
C49 C 0.0725(7) 0.4452(6) -0.1798(7) 0.067(2) Uani 1 1 d U
H49a H 0.0207 0.4429 -0.1677 0.089 Uiso 1 1 calc R
H49b H 0.0759 0.4739 -0.2235 0.089 Uiso 1 1 calc R
C50 C 0.1215(7) 0.4720(5) -0.1156(8) 0.080(3) Uani 1 1 d U
H50a H 0.1531 0.5086 -0.1322 0.107 Uiso 1 1 calc R
H50b H 0.0909 0.4906 -0.0780 0.107 Uiso 1 1 calc R
C51 C 0.4115(7) 0.4407(9) -0.1059(7) 0.122(5) Uani 1 1 d DU
H51a H 0.4431 0.4098 -0.0753 0.162 Uiso 1 1 calc R
H51b H 0.4144 0.4863 -0.0839 0.162 Uiso 1 1 calc R
C52 C 0.4358(8) 0.4426(10) -0.1827(7) 0.171(6) Uani 1 1 d DU
H52a H 0.4889 0.4337 -0.1837 0.227 Uiso 1 1 calc R
H52b H 0.4239 0.4864 -0.2065 0.227 Uiso 1 1 calc R
C53 C 0.3886(7) 0.3830(11) -0.2196(7) 0.186(6) Uani 1 1 d DU
H53a H 0.3819 0.3889 -0.2731 0.248 Uiso 1 1 calc R
H53b H 0.4115 0.3386 -0.2086 0.248 Uiso 1 1 calc R
C54 C 0.3147(6) 0.3903(10) -0.1835(6) 0.151(5) Uani 1 1 d DU
H54a H 0.2818 0.4222 -0.2114 0.201 Uiso 1 1 calc R
H54b H 0.2898 0.3461 -0.1811 0.201 Uiso 1 1 calc R
C55 C 0.3545(5) 0.5773(4) 0.2449(5) 0.0417(16) Uani 1 1 d U
H55 H 0.3913 0.5434 0.2459 0.055 Uiso 1 1 calc R
C56 C 0.3726(6) 0.6418(5) 0.2673(5) 0.0480(18) Uani 1 1 d U
H56 H 0.4216 0.6509 0.2850 0.064 Uiso 1 1 calc R
C57 C 0.3229(6) 0.6930(5) 0.2650(5) 0.0524(19) Uani 1 1 d U
H57 H 0.3361 0.7372 0.2810 0.070 Uiso 1 1 calc R
C58 C 0.2505(6) 0.6775(5) 0.2378(6) 0.0510(18) Uani 1 1 d U
H58 H 0.2147 0.7122 0.2341 0.068 Uiso 1 1 calc R
C59 C 0.2307(5) 0.6117(4) 0.2164(4) 0.0381(13) Uani 1 1 d U
C60 C 0.1550(5) 0.5917(4) 0.1865(4) 0.0392(13) Uani 1 1 d U
C61 C 0.0921(6) 0.6328(5) 0.1934(5) 0.0524(19) Uani 1 1 d U
H61 H 0.0961 0.6722 0.2226 0.070 Uiso 1 1 calc R
C62 C 0.0256(6) 0.6164(5) 0.1585(6) 0.0554(19) Uani 1 1 d U
H62 H -0.0146 0.6464 0.1612 0.074 Uiso 1 1 calc R
C63 C 0.0162(6) 0.5576(5) 0.1200(7) 0.056(2) Uani 1 1 d U
H63 H -0.0301 0.5453 0.0973 0.074 Uiso 1 1 calc R
C64 C 0.0787(5) 0.5159(5) 0.1155(7) 0.061(2) Uani 1 1 d U
H64 H 0.0735 0.4752 0.0883 0.081 Uiso 1 1 calc R
Li1 Li 0.2667(9) 0.4155(8) -0.0308(7) 0.0462(17) Uani 1 1 d U
O7 O 0.8333(5) 0.5663(6) 0.0921(6) 0.132(4) Uani 1 1 d DU
C65 C 0.8006(6) 0.6322(8) 0.0816(8) 0.131(4) Uani 1 1 d DU
H65a H 0.7947 0.6438 0.0292 0.174 Uiso 1 1 calc R
H65b H 0.8311 0.6672 0.1074 0.174 Uiso 1 1 calc R
C66 C 0.7275(7) 0.6267(8) 0.1131(9) 0.128(4) Uani 1 1 d DU
H66a H 0.6894 0.6507 0.0821 0.170 Uiso 1 1 calc R
H66b H 0.7294 0.6461 0.1628 0.170 Uiso 1 1 calc R
C67 C 0.7117(7) 0.5522(8) 0.1149(11) 0.138(4) Uani 1 1 d DU
H67a H 0.6736 0.5410 0.0758 0.183 Uiso 1 1 calc R
H67b H 0.6924 0.5405 0.1622 0.183 Uiso 1 1 calc R
C68 C 0.7795(8) 0.5110(9) 0.1045(13) 0.176(5) Uani 1 1 d DU
H68a H 0.7945 0.4841 0.1485 0.234 Uiso 1 1 calc R
H68b H 0.7727 0.4806 0.0618 0.234 Uiso 1 1 calc R
Ce1' Ce 0.235396(14) 0.932144(18) 0.349209(14) 0.03008(9) Uani 1 1 d U
O1' O 0.2438(3) 0.8406(3) 0.4406(3) 0.0364(9) Uani 1 1 d U
O2' O 0.3263(3) 0.8815(2) 0.2932(3) 0.0348(9) Uani 1 1 d U
O3' O 0.1983(3) 0.9800(3) 0.4642(3) 0.0434(10) Uani 1 1 d U
O4' O 0.1351(3) 0.9048(3) 0.2742(3) 0.0424(12) Uani 1 1 d U
O5' O 0.3318(4) 0.9119(4) 0.5831(4) 0.0583(15) Uani 1 1 d U
O6' O 0.1675(4) 0.8988(5) 0.6115(4) 0.0749(19) Uani 1 1 d U
N1' N 0.2144(4) 1.0550(3) 0.2833(4) 0.0325(11) Uani 1 1 d U
N2' N 0.3494(4) 1.0271(3) 0.3564(4) 0.0404(13) Uani 1 1 d U
C1' C 0.2773(4) 0.7790(3) 0.4445(4) 0.0322(12) Uani 1 1 d U
C2' C 0.2385(5) 0.7157(4) 0.4524(4) 0.0428(14) Uani 1 1 d U
C3' C 0.2777(6) 0.6555(4) 0.4601(5) 0.0465(15) Uani 1 1 d U
H3' H 0.2514 0.6148 0.4665 0.062 Uiso 1 1 calc R
C4' C 0.3544(6) 0.6522(4) 0.4587(5) 0.0496(17) Uani 1 1 d U
C5' C 0.3919(5) 0.7142(4) 0.4486(4) 0.0392(15) Uani 1 1 d U
H5' H 0.4437 0.7136 0.4476 0.052 Uiso 1 1 calc R
C6' C 0.3557(5) 0.7751(4) 0.4401(4) 0.0339(13) Uani 1 1 d U
C7' C 0.4024(4) 0.8396(3) 0.4285(4) 0.0299(13) Uani 1 1 d U
H7a' H 0.3704 0.8796 0.4317 0.040 Uiso 1 1 calc R
H7b' H 0.4410 0.8426 0.4689 0.040 Uiso 1 1 calc R
C8' C 0.4392(5) 0.8430(3) 0.3563(4) 0.0319(12) Uani 1 1 d U
C9' C 0.5151(5) 0.8267(4) 0.3541(5) 0.0412(15) Uani 1 1 d U
H9' H 0.5419 0.8125 0.3975 0.055 Uiso 1 1 calc R
C10' C 0.5507(5) 0.8313(4) 0.2901(6) 0.0478(17) Uani 1 1 d U
C11' C 0.5136(5) 0.8530(4) 0.2280(5) 0.0482(16) Uani 1 1 d U
H11' H 0.5391 0.8562 0.1850 0.064 Uiso 1 1 calc R
C12' C 0.4365(5) 0.8716(4) 0.2245(5) 0.0455(15) Uani 1 1 d U
C13' C 0.3990(4) 0.8641(3) 0.2910(4) 0.0335(12) Uani 1 1 d U
C14' C 0.1525(5) 0.7137(4) 0.4498(5) 0.0499(17) Uani 1 1 d U
C15' C 0.1186(6) 0.7408(5) 0.3759(5) 0.055(2) Uani 1 1 d U
H15a' H 0.1383 0.7858 0.3669 0.083 Uiso 1 1 calc R
H15b' H 0.0652 0.7435 0.3772 0.083 Uiso 1 1 calc R
H15c' H 0.1309 0.7102 0.3367 0.083 Uiso 1 1 calc R
C16' C 0.1251(6) 0.7559(5) 0.5145(6) 0.060(2) Uani 1 1 d U
H16a' H 0.1460 0.7374 0.5608 0.089 Uiso 1 1 calc R
H16b' H 0.0715 0.7539 0.5133 0.089 Uiso 1 1 calc R
H16c' H 0.1406 0.8030 0.5100 0.089 Uiso 1 1 calc R
C17' C 0.1225(7) 0.6403(5) 0.4603(7) 0.075(3) Uani 1 1 d U
H17a' H 0.1360 0.6117 0.4200 0.112 Uiso 1 1 calc R
H17b' H 0.0690 0.6417 0.4611 0.112 Uiso 1 1 calc R
H17c' H 0.1437 0.6217 0.5065 0.112 Uiso 1 1 calc R
C18' C 0.3953(7) 0.5855(4) 0.4689(7) 0.068(3) Uani 1 1 d U
H18a' H 0.4383 0.5858 0.4401 0.102 Uiso 1 1 calc R
H18b' H 0.3628 0.5483 0.4527 0.102 Uiso 1 1 calc R
H18c' H 0.4110 0.5795 0.5206 0.102 Uiso 1 1 calc R
C19' C 0.6334(6) 0.8130(5) 0.2885(7) 0.063(3) Uani 1 1 d U
H19a' H 0.6382 0.7676 0.2684 0.094 Uiso 1 1 calc R
H19b' H 0.6566 0.8143 0.3382 0.094 Uiso 1 1 calc R
H19c' H 0.6575 0.8456 0.2581 0.094 Uiso 1 1 calc R
C20' C 0.3934(7) 0.8952(6) 0.1517(6) 0.065(2) Uani 1 1 d U
C21' C 0.3288(8) 0.8441(6) 0.1301(6) 0.079(3) Uani 1 1 d U
H21a' H 0.2954 0.8421 0.1694 0.119 Uiso 1 1 calc R
H21b' H 0.3491 0.7991 0.1224 0.119 Uiso 1 1 calc R
H21c' H 0.3020 0.8594 0.0852 0.119 Uiso 1 1 calc R
C22' C 0.3652(8) 0.9680(6) 0.1600(7) 0.080(3) Uani 1 1 d U
H22a' H 0.3266 0.9684 0.1944 0.120 Uiso 1 1 calc R
H22b' H 0.3452 0.9847 0.1125 0.120 Uiso 1 1 calc R
H22c' H 0.4057 0.9971 0.1783 0.120 Uiso 1 1 calc R
C23' C 0.4460(9) 0.8965(9) 0.0852(7) 0.113(5) Uani 1 1 d U
H23a' H 0.4181 0.9122 0.0410 0.169 Uiso 1 1 calc R
H23b' H 0.4645 0.8509 0.0771 0.169 Uiso 1 1 calc R
H23c' H 0.4872 0.9270 0.0970 0.169 Uiso 1 1 calc R
C24' C 0.1390(5) 1.0220(4) 0.4504(4) 0.0443(14) Uani 1 1 d U
C25' C 0.1431(5) 1.0907(5) 0.4706(5) 0.0529(17) Uani 1 1 d U
C26' C 0.0844(7) 1.1368(6) 0.4450(6) 0.068(2) Uani 1 1 d U
H26' H 0.0877 1.1834 0.4569 0.090 Uiso 1 1 calc R
C27' C 0.0212(6) 1.1113(6) 0.4014(6) 0.069(2) Uani 1 1 d U
C28' C 0.0159(5) 1.0416(6) 0.3890(5) 0.0574(18) Uani 1 1 d U
H28' H -0.0275 1.0246 0.3641 0.076 Uiso 1 1 calc R
C29' C 0.0726(5) 0.9945(5) 0.4119(5) 0.0492(15) Uani 1 1 d U
C30' C 0.0594(5) 0.9192(5) 0.4027(5) 0.0504(16) Uani 1 1 d U
H30a' H 0.0293 0.9042 0.4423 0.067 Uiso 1 1 calc R
H30b' H 0.1073 0.8961 0.4100 0.067 Uiso 1 1 calc R
C31' C 0.0213(4) 0.8937(5) 0.3289(5) 0.0510(17) Uani 1 1 d U
C32' C -0.0525(5) 0.8715(5) 0.3254(6) 0.066(2) Uani 1 1 d U
H32' H -0.0793 0.8735 0.3676 0.088 Uiso 1 1 calc R
C33' C -0.0865(5) 0.8463(6) 0.2597(6) 0.084(3) Uani 1 1 d U
C34' C -0.0477(6) 0.8463(5) 0.1992(5) 0.072(2) Uani 1 1 d U
H34' H -0.0726 0.8328 0.1546 0.096 Uiso 1 1 calc R
C35' C 0.0265(5) 0.8648(4) 0.1975(5) 0.0524(16) Uani 1 1 d U
C36' C 0.0614(4) 0.8886(4) 0.2663(4) 0.0424(15) Uani 1 1 d U
C37' C 0.2065(6) 1.1201(5) 0.5249(5) 0.0587(19) Uani 1 1 d U
C38' C 0.2820(6) 1.1163(6) 0.4907(7) 0.069(3) Uani 1 1 d U
H38a' H 0.2925 1.0694 0.4783 0.104 Uiso 1 1 calc R
H38b' H 0.3204 1.1332 0.5259 0.104 Uiso 1 1 calc R
H38c' H 0.2804 1.1440 0.4465 0.104 Uiso 1 1 calc R
C39' C 0.2097(7) 1.0811(6) 0.5976(6) 0.064(2) Uani 1 1 d U
H39a' H 0.1624 1.0847 0.6191 0.096 Uiso 1 1 calc R
H39b' H 0.2481 1.1004 0.6312 0.096 Uiso 1 1 calc R
H39c' H 0.2206 1.0335 0.5888 0.096 Uiso 1 1 calc R
C40' C 0.1970(9) 1.1998(6) 0.5442(7) 0.083(4) Uani 1 1 d U
H40a' H 0.2086 1.2272 0.5022 0.125 Uiso 1 1 calc R
H40b' H 0.2304 1.2115 0.5863 0.125 Uiso 1 1 calc R
H40c' H 0.1464 1.2085 0.5557 0.125 Uiso 1 1 calc R
C41' C -0.0397(8) 1.1616(7) 0.3779(7) 0.095(4) Uani 1 1 d U
H41a' H -0.0712 1.1423 0.3379 0.142 Uiso 1 1 calc R
H41b' H -0.0178 1.2036 0.3615 0.142 Uiso 1 1 calc R
H41c' H -0.0691 1.1712 0.4192 0.142 Uiso 1 1 calc R
C42' C -0.1677(7) 0.8240(9) 0.2584(8) 0.138(7) Uani 1 1 d U
H42a' H -0.1865 0.8159 0.2079 0.207 Uiso 1 1 calc R
H42b' H -0.1967 0.8596 0.2797 0.207 Uiso 1 1 calc R
H42c' H -0.1714 0.7824 0.2867 0.207 Uiso 1 1 calc R
C43' C 0.0677(6) 0.8605(4) 0.1268(5) 0.0537(17) Uani 1 1 d U
C44' C 0.0997(8) 0.9301(4) 0.1098(6) 0.059(3) Uani 1 1 d U
H44a' H 0.1407 0.9403 0.1453 0.089 Uiso 1 1 calc R
H44b' H 0.0617 0.9646 0.1127 0.089 Uiso 1 1 calc R
H44c' H 0.1171 0.9297 0.0607 0.089 Uiso 1 1 calc R
C45' C 0.1316(8) 0.8080(5) 0.1380(8) 0.085(3) Uani 1 1 d U
H45a' H 0.1629 0.8108 0.0971 0.128 Uiso 1 1 calc R
H45b' H 0.1111 0.7625 0.1404 0.128 Uiso 1 1 calc R
H45c' H 0.1606 0.8180 0.1836 0.128 Uiso 1 1 calc R
C46' C 0.0186(9) 0.8349(7) 0.0597(7) 0.089(3) Uani 1 1 d U
H46a' H -0.0257 0.8627 0.0536 0.134 Uiso 1 1 calc R
H46b' H 0.0048 0.7878 0.0675 0.134 Uiso 1 1 calc R
H46c' H 0.0458 0.8381 0.0158 0.134 Uiso 1 1 calc R
C47' C 0.3611(8) 0.8524(6) 0.6159(6) 0.072(3) Uani 1 1 d U
H47a' H 0.3800 0.8229 0.5780 0.095 Uiso 1 1 calc R
H47b' H 0.3220 0.8277 0.6391 0.095 Uiso 1 1 calc R
C48' C 0.4186(9) 0.8676(7) 0.6689(8) 0.137(5) Uani 1 1 d U
H48a' H 0.4660 0.8509 0.6532 0.182 Uiso 1 1 calc R
H48b' H 0.4094 0.8463 0.7161 0.182 Uiso 1 1 calc R
C49' C 0.4196(11) 0.9420(7) 0.6759(11) 0.119(5) Uani 1 1 d U
H49a' H 0.4704 0.9591 0.6749 0.159 Uiso 1 1 calc R
H49b' H 0.4001 0.9558 0.7225 0.159 Uiso 1 1 calc R
C50' C 0.3729(9) 0.9697(7) 0.6131(10) 0.109(4) Uani 1 1 d U
H50a' H 0.3393 1.0049 0.6297 0.145 Uiso 1 1 calc R
H50b' H 0.4035 0.9896 0.5763 0.145 Uiso 1 1 calc R
C51' C 0.0934(7) 0.9217(7) 0.6074(7) 0.083(3) Uani 1 1 d U
H51a' H 0.0651 0.9002 0.5658 0.111 Uiso 1 1 calc R
H51b' H 0.0914 0.9713 0.6008 0.111 Uiso 1 1 calc R
C52' C 0.0621(7) 0.9020(8) 0.6786(7) 0.103(3) Uani 1 1 d U
H52a' H 0.0086 0.8943 0.6718 0.137 Uiso 1 1 calc R
H52b' H 0.0720 0.9371 0.7162 0.137 Uiso 1 1 calc R
C53' C 0.1053(7) 0.8322(8) 0.7007(7) 0.109(4) Uani 1 1 d U
H53a' H 0.1067 0.8233 0.7537 0.145 Uiso 1 1 calc R
H53b' H 0.0840 0.7928 0.6737 0.145 Uiso 1 1 calc R
C54' C 0.1813(7) 0.8512(7) 0.6758(6) 0.087(3) Uani 1 1 d U
H54a' H 0.2110 0.8738 0.7157 0.115 Uiso 1 1 calc R
H54b' H 0.2077 0.8104 0.6610 0.115 Uiso 1 1 calc R
C55' C 0.1466(5) 1.0725(4) 0.2557(6) 0.0425(17) Uani 1 1 d U
H55' H 0.1102 1.0383 0.2528 0.056 Uiso 1 1 calc R
C56' C 0.1257(6) 1.1369(5) 0.2312(6) 0.055(2) Uani 1 1 d U
H56' H 0.0769 1.1472 0.2140 0.073 Uiso 1 1 calc R
C57' C 0.1831(7) 1.1869(4) 0.2337(5) 0.057(2) Uani 1 1 d U
H57' H 0.1725 1.2315 0.2174 0.076 Uiso 1 1 calc R
C58' C 0.2523(6) 1.1705(4) 0.2593(5) 0.0497(18) Uani 1 1 d U
H58' H 0.2901 1.2034 0.2610 0.066 Uiso 1 1 calc R
C59' C 0.2674(5) 1.1038(3) 0.2834(4) 0.0346(13) Uani 1 1 d U
C60' C 0.3445(4) 1.0833(4) 0.3168(4) 0.0351(12) Uani 1 1 d U
C61' C 0.4041(6) 1.1280(5) 0.3050(5) 0.053(2) Uani 1 1 d U
H61' H 0.3976 1.1672 0.2756 0.070 Uiso 1 1 calc R
C62' C 0.4748(5) 1.1104(5) 0.3404(6) 0.058(2) Uani 1 1 d U
H62' H 0.5167 1.1376 0.3348 0.077 Uiso 1 1 calc R
C63' C 0.4795(6) 1.0524(5) 0.3829(7) 0.054(2) Uani 1 1 d U
H63' H 0.5244 1.0401 0.4083 0.072 Uiso 1 1 calc R
C64' C 0.4166(5) 1.0122(4) 0.3879(7) 0.054(2) Uani 1 1 d U
H64' H 0.4217 0.9717 0.4153 0.072 Uiso 1 1 calc R
Li1' Li 0.2311(8) 0.9055(8) 0.5250(7) 0.0457(17) Uani 1 1 d U
O7' O -0.3322(5) 1.0653(4) 0.3610(7) 0.122(3) Uani 1 1 d DU
C65' C -0.2677(7) 1.0890(7) 0.4057(8) 0.113(4) Uani 1 1 d DU
H65a' H -0.2384 1.1195 0.3765 0.151 Uiso 1 1 calc R
H65b' H -0.2835 1.1146 0.4480 0.151 Uiso 1 1 calc R
C66' C -0.2232(8) 1.0317(7) 0.4309(8) 0.112(3) Uani 1 1 d DU
H66a' H -0.2384 1.0149 0.4783 0.149 Uiso 1 1 calc R
H66b' H -0.1707 1.0441 0.4364 0.149 Uiso 1 1 calc R
C67' C -0.2379(7) 0.9769(8) 0.3692(9) 0.127(4) Uani 1 1 d DU
H67a' H -0.1990 0.9776 0.3344 0.169 Uiso 1 1 calc R
H67b' H -0.2410 0.9311 0.3901 0.169 Uiso 1 1 calc R
C68' C -0.3137(7) 0.9998(6) 0.3314(9) 0.128(4) Uani 1 1 d DU
H68a' H -0.3103 1.0032 0.2780 0.170 Uiso 1 1 calc R
H68b' H -0.3521 0.9664 0.3409 0.170 Uiso 1 1 calc R

loop_
_atom_site_aniso_label
_atom_site_aniso_U_11
_atom_site_aniso_U_22
_atom_site_aniso_U_33
_atom_site_aniso_U_23
_atom_site_aniso_U_13
_atom_site_aniso_U_12
Ce1 0.0267(2) 0.04336(19) 0.0256(2) 0.00067(15) -0.00250(16) 0.00766(15)
O1 0.033(3) 0.0439(19) 0.033(2) -0.0065(15) -0.0059(18) 0.0098(17)
O2 0.042(2) 0.045(2) 0.034(3) 0.002(2) 0.003(2) 0.002(2)
O3 0.031(2) 0.063(3) 0.031(2) 0.0060(17) -0.0048(18) -0.006(2)
O4 0.039(2) 0.044(2) 0.035(2) -0.006(2) -0.0131(19) 0.011(2)
O5 0.056(3) 0.051(3) 0.049(3) -0.002(3) -0.023(3) 0.000(3)
O6 0.055(3) 0.179(7) 0.030(3) -0.004(3) 0.004(2) 0.044(4)
N1 0.035(3) 0.045(2) 0.032(3) -0.002(2) 0.003(3) 0.0027(19)
N2 0.027(2) 0.036(3) 0.072(4) 0.005(2) 0.011(2) 0.0049(19)
C1 0.038(3) 0.049(3) 0.022(3) -0.006(2) -0.001(3) 0.014(2)
C2 0.049(3) 0.045(3) 0.024(3) -0.006(3) -0.003(3) 0.016(2)
C3 0.060(3) 0.046(3) 0.035(4) -0.006(3) 0.001(4) 0.019(3)
C4 0.065(4) 0.039(3) 0.030(4) 0.005(3) 0.005(4) 0.010(3)
C5 0.048(3) 0.044(3) 0.030(4) 0.006(3) -0.002(3) 0.011(2)
C6 0.041(3) 0.038(3) 0.022(3) 0.003(2) 0.000(3) 0.009(2)
C7 0.032(3) 0.045(3) 0.028(3) 0.001(3) -0.002(3) 0.014(3)
C8 0.037(3) 0.034(3) 0.035(3) 0.002(3) 0.005(2) 0.007(3)
C9 0.037(3) 0.040(4) 0.046(4) -0.006(3) 0.004(3) 0.010(3)
C10 0.051(4) 0.048(4) 0.061(4) -0.012(4) 0.022(3) -0.001(4)
C11 0.070(4) 0.053(4) 0.047(4) -0.015(4) 0.028(3) -0.012(4)
C12 0.067(4) 0.043(4) 0.036(3) -0.004(3) 0.016(3) -0.007(3)
C13 0.047(3) 0.031(3) 0.032(3) 0.001(3) 0.008(2) -0.005(3)
C14 0.046(3) 0.056(4) 0.045(4) -0.017(3) 0.000(3) 0.022(3)
C15 0.052(5) 0.068(5) 0.047(4) -0.005(3) -0.014(4) 0.023(4)
C16 0.045(5) 0.102(6) 0.047(4) -0.016(4) 0.010(4) 0.013(4)
C17 0.070(7) 0.084(5) 0.088(8) -0.030(4) -0.001(6) 0.046(5)
C18 0.081(6) 0.044(3) 0.072(7) 0.000(4) 0.018(5) 0.006(4)
C19 0.059(4) 0.073(6) 0.081(8) -0.027(5) 0.030(4) -0.013(5)
C20 0.106(6) 0.075(5) 0.034(4) -0.018(4) 0.018(3) -0.028(4)
C21 0.118(8) 0.097(6) 0.047(6) 0.008(5) -0.023(5) -0.023(6)
C22 0.094(8) 0.081(5) 0.062(6) -0.038(5) 0.030(5) -0.031(5)
C23 0.153(11) 0.143(11) 0.048(5) -0.041(7) 0.047(7) -0.073(8)
C24 0.023(3) 0.081(3) 0.029(4) -0.004(3) 0.006(2) -0.006(2)
C25 0.045(3) 0.070(3) 0.026(3) 0.005(3) 0.007(3) -0.016(3)
C26 0.061(5) 0.102(5) 0.033(4) 0.009(4) -0.006(3) -0.032(4)
C27 0.052(4) 0.099(4) 0.041(4) -0.001(4) 0.000(3) -0.034(4)
C28 0.030(4) 0.101(4) 0.047(5) -0.027(4) -0.004(3) -0.006(3)
C29 0.025(3) 0.082(4) 0.029(4) -0.010(3) 0.008(2) 0.000(3)
C30 0.028(4) 0.090(4) 0.038(3) -0.023(3) -0.006(3) 0.006(3)
C31 0.036(3) 0.086(5) 0.045(3) -0.037(3) -0.017(2) 0.031(3)
C32 0.043(3) 0.149(8) 0.062(4) -0.070(4) -0.027(3) 0.048(5)
C33 0.059(4) 0.169(9) 0.074(5) -0.083(5) -0.043(3) 0.077(5)
C34 0.074(4) 0.111(7) 0.075(5) -0.051(5) -0.054(3) 0.058(5)
C35 0.071(4) 0.059(4) 0.051(3) -0.027(3) -0.038(3) 0.032(3)
C36 0.047(3) 0.042(3) 0.047(3) -0.018(3) -0.026(2) 0.021(3)
C37 0.055(4) 0.077(4) 0.037(4) 0.012(3) -0.005(3) -0.015(4)
C38 0.052(4) 0.097(7) 0.068(6) 0.040(5) 0.001(4) 0.006(5)
C39 0.094(9) 0.125(7) 0.028(4) 0.013(4) -0.010(4) -0.032(7)
C40 0.100(9) 0.101(5) 0.078(8) 0.039(5) -0.031(7) -0.044(6)
C41 0.064(6) 0.118(7) 0.086(8) -0.010(7) -0.016(6) -0.039(6)
C42 0.079(6) 0.34(2) 0.108(9) -0.117(11) -0.051(5) 0.135(10)
C43 0.082(5) 0.030(3) 0.063(4) 0.007(3) -0.047(3) -0.008(3)
C44 0.057(6) 0.053(4) 0.044(6) 0.004(3) 0.001(4) -0.011(3)
C45 0.151(10) 0.050(5) 0.137(10) 0.036(6) -0.093(7) -0.050(6)
C46 0.114(9) 0.076(7) 0.092(6) 0.040(6) -0.067(6) -0.013(5)
C47 0.081(6) 0.052(3) 0.041(4) -0.001(3) -0.005(4) -0.011(4)
C48 0.049(4) 0.093(5) 0.038(3) -0.009(3) -0.004(3) -0.004(4)
C49 0.058(5) 0.087(5) 0.054(5) 0.004(4) -0.017(4) 0.010(4)
C50 0.065(6) 0.056(4) 0.113(8) -0.007(4) -0.047(5) 0.007(4)
C51 0.059(5) 0.262(13) 0.046(5) -0.026(6) 0.011(4) 0.013(6)
C52 0.083(7) 0.375(16) 0.059(6) -0.055(9) 0.035(6) -0.016(8)
C53 0.068(6) 0.419(16) 0.074(7) -0.094(9) 0.026(5) -0.009(10)
C54 0.053(5) 0.348(14) 0.052(5) -0.065(8) 0.007(4) 0.019(7)
C55 0.042(3) 0.050(3) 0.032(4) 0.001(3) -0.005(3) 0.004(3)
C56 0.049(4) 0.058(4) 0.036(4) 0.000(3) -0.003(4) -0.008(3)
C57 0.068(4) 0.050(4) 0.039(4) -0.003(3) -0.003(4) -0.003(3)
C58 0.058(4) 0.047(3) 0.048(5) 0.005(3) 0.008(4) 0.006(3)
C59 0.043(3) 0.043(3) 0.029(4) 0.006(2) 0.014(3) 0.008(2)
C60 0.043(3) 0.041(3) 0.034(4) 0.009(3) 0.009(3) 0.008(2)
C61 0.055(4) 0.070(5) 0.033(4) 0.000(3) 0.005(4) 0.027(3)
C62 0.047(4) 0.077(5) 0.044(5) 0.005(3) 0.015(4) 0.023(4)
C63 0.032(4) 0.058(5) 0.077(6) 0.014(3) 0.006(4) 0.011(3)
C64 0.028(3) 0.043(4) 0.111(7) -0.003(4) 0.003(4) 0.002(3)
Li1 0.048(4) 0.063(5) 0.026(2) 0.000(2) -0.007(2) 0.012(4)
O7 0.064(4) 0.176(8) 0.156(8) -0.020(7) -0.001(5) 0.031(4)
C65 0.070(6) 0.198(8) 0.126(9) 0.011(9) 0.011(6) 0.052(6)
C66 0.070(6) 0.181(8) 0.133(9) 0.016(10) 0.015(6) 0.034(6)
C67 0.056(5) 0.179(9) 0.176(11) -0.008(10) -0.012(7) 0.036(6)
C68 0.096(8) 0.178(8) 0.259(13) -0.077(10) 0.056(9) 0.017(6)
Ce1' 0.02230(18) 0.04199(18) 0.0258(2) -0.00171(15) 0.00085(15) -0.01401(15)
O1' 0.031(2) 0.053(2) 0.025(2) 0.0009(15) 0.0037(17) -0.0165(18)
O2' 0.041(2) 0.038(2) 0.025(2) -0.0018(17) 0.0062(19) -0.0093(18)
O3' 0.027(2) 0.070(3) 0.033(2) -0.0075(18) 0.0044(18) 0.002(2)
O4' 0.032(2) 0.056(3) 0.037(2) 0.007(2) -0.0056(18) -0.024(2)
O5' 0.056(3) 0.067(3) 0.048(3) -0.007(3) -0.017(3) -0.003(3)
O6' 0.063(3) 0.128(6) 0.035(3) -0.006(3) 0.014(3) -0.021(4)
N1' 0.028(2) 0.038(2) 0.032(3) -0.0086(18) 0.011(2) -0.0094(17)
N2' 0.028(2) 0.024(2) 0.069(4) -0.011(2) 0.007(2) -0.0105(18)
C1' 0.042(3) 0.037(2) 0.018(3) 0.002(2) 0.000(3) -0.016(2)
C2' 0.050(3) 0.056(3) 0.022(3) -0.002(3) 0.004(3) -0.030(2)
C3' 0.072(3) 0.036(3) 0.033(4) 0.001(3) 0.009(4) -0.031(3)
C4' 0.072(4) 0.040(3) 0.038(4) -0.004(3) 0.013(4) -0.020(3)
C5' 0.055(4) 0.033(2) 0.031(4) -0.003(3) 0.010(3) -0.014(2)
C6' 0.042(3) 0.040(3) 0.020(3) -0.001(2) 0.006(3) -0.019(2)
C7' 0.034(3) 0.024(2) 0.032(3) -0.005(2) 0.002(3) -0.007(2)
C8' 0.038(3) 0.021(3) 0.037(3) 0.002(2) 0.008(2) -0.015(2)
C9' 0.040(3) 0.033(3) 0.052(4) 0.004(3) 0.013(3) -0.008(3)
C10' 0.045(4) 0.041(4) 0.060(4) 0.006(3) 0.022(3) -0.005(3)
C11' 0.053(3) 0.040(4) 0.056(4) 0.006(3) 0.029(3) -0.001(3)
C12' 0.059(3) 0.038(3) 0.041(3) 0.008(3) 0.020(3) 0.003(3)
C13' 0.039(3) 0.024(3) 0.039(3) -0.001(2) 0.012(2) -0.011(2)
C14' 0.051(3) 0.062(4) 0.036(3) -0.003(3) 0.002(3) -0.036(3)
C15' 0.050(4) 0.068(5) 0.047(4) -0.002(3) -0.003(3) -0.032(4)
C16' 0.044(5) 0.090(6) 0.046(4) 0.000(4) 0.009(4) -0.024(4)
C17' 0.061(6) 0.072(5) 0.090(8) 0.015(4) 0.000(6) -0.042(5)
C18' 0.095(6) 0.029(3) 0.084(7) -0.010(4) 0.027(6) -0.019(3)
C19' 0.042(4) 0.055(5) 0.094(8) 0.008(5) 0.027(4) -0.008(4)
C20' 0.081(5) 0.078(5) 0.039(4) 0.016(4) 0.029(3) 0.028(4)
C21' 0.117(8) 0.096(6) 0.023(4) -0.005(4) -0.005(4) 0.023(5)
C22' 0.109(9) 0.075(5) 0.060(6) 0.031(4) 0.023(6) 0.031(5)
C23' 0.121(9) 0.169(12) 0.054(6) 0.052(7) 0.051(7) 0.072(8)
C24' 0.041(3) 0.073(3) 0.020(3) -0.003(3) 0.009(2) 0.005(2)
C25' 0.047(3) 0.081(4) 0.031(4) -0.006(3) 0.010(3) 0.017(3)
C26' 0.067(5) 0.096(5) 0.042(5) -0.004(4) 0.020(3) 0.034(4)
C27' 0.057(5) 0.111(5) 0.042(5) 0.014(4) 0.012(3) 0.043(4)
C28' 0.038(4) 0.105(4) 0.031(4) 0.014(4) 0.016(3) 0.021(4)
C29' 0.035(3) 0.085(4) 0.028(4) 0.009(3) 0.006(3) 0.010(3)
C30' 0.032(4) 0.085(3) 0.035(3) 0.022(3) 0.005(3) -0.015(3)
C31' 0.028(3) 0.078(5) 0.046(3) 0.027(3) -0.009(2) -0.018(3)
C32' 0.030(3) 0.106(6) 0.062(4) 0.039(4) -0.007(3) -0.023(4)
C33' 0.045(4) 0.127(7) 0.074(4) 0.054(5) -0.033(3) -0.043(5)
C34' 0.061(4) 0.093(6) 0.057(4) 0.044(4) -0.040(3) -0.054(4)
C35' 0.054(3) 0.048(4) 0.051(3) 0.022(3) -0.028(2) -0.029(3)
C36' 0.033(3) 0.053(4) 0.039(3) 0.019(3) -0.011(2) -0.027(3)
C37' 0.069(4) 0.067(4) 0.041(4) -0.028(3) 0.008(3) 0.013(4)
C38' 0.057(4) 0.087(7) 0.064(6) -0.033(5) 0.006(4) -0.007(5)
C39' 0.065(6) 0.083(5) 0.042(4) -0.020(4) -0.004(4) 0.019(5)
C40' 0.121(10) 0.078(4) 0.049(6) -0.025(4) -0.009(6) 0.037(6)
C41' 0.091(7) 0.139(8) 0.056(6) 0.003(6) 0.008(5) 0.073(7)
C42' 0.062(5) 0.245(16) 0.099(8) 0.114(9) -0.049(5) -0.095(8)
C43' 0.074(5) 0.035(3) 0.048(3) -0.002(3) -0.024(3) -0.003(3)
C44' 0.100(9) 0.043(4) 0.039(6) 0.000(3) 0.024(5) 0.000(4)
C45' 0.106(7) 0.048(4) 0.094(7) -0.017(5) -0.048(5) 0.016(5)
C46' 0.100(8) 0.099(8) 0.062(5) -0.005(6) -0.043(5) -0.009(6)
C47' 0.087(7) 0.078(4) 0.046(5) -0.002(4) -0.024(5) 0.001(5)
C48' 0.148(10) 0.113(6) 0.134(10) 0.024(7) -0.100(7) -0.024(8)
C49' 0.125(10) 0.115(7) 0.106(9) -0.003(7) -0.072(7) -0.034(7)
C50' 0.095(8) 0.086(5) 0.135(9) -0.006(6) -0.067(7) -0.015(6)
C51' 0.059(5) 0.145(8) 0.048(5) 0.004(5) 0.021(4) -0.018(5)
C52' 0.065(5) 0.193(10) 0.054(5) 0.022(6) 0.016(4) -0.007(6)
C53' 0.085(6) 0.186(10) 0.060(6) 0.027(6) 0.030(5) -0.003(6)
C54' 0.073(5) 0.152(8) 0.036(4) 0.002(4) 0.008(4) -0.012(5)
C55' 0.033(3) 0.049(3) 0.046(5) 0.001(3) 0.010(3) 0.000(3)
C56' 0.053(4) 0.071(4) 0.040(5) 0.010(4) -0.002(4) 0.008(3)
C57' 0.092(5) 0.038(3) 0.038(4) 0.006(3) -0.013(4) 0.004(3)
C58' 0.072(4) 0.043(3) 0.033(4) -0.002(3) -0.006(4) -0.018(3)
C59' 0.044(3) 0.032(2) 0.028(3) -0.014(2) 0.003(3) -0.008(2)
C60' 0.029(2) 0.040(3) 0.038(4) -0.020(2) 0.013(2) -0.017(2)
C61' 0.049(4) 0.066(5) 0.043(5) -0.004(3) 0.009(4) -0.036(3)
C62' 0.038(3) 0.079(5) 0.057(5) -0.018(4) 0.011(4) -0.039(4)
C63' 0.025(3) 0.048(4) 0.090(7) -0.029(3) 0.005(4) -0.012(3)
C64' 0.032(3) 0.028(3) 0.101(7) -0.016(3) -0.002(4) -0.010(2)
Li1' 0.044(4) 0.065(5) 0.027(2) -0.007(2) 0.003(2) -0.004(4)
O7' 0.070(5) 0.087(5) 0.202(9) -0.034(5) -0.033(5) 0.003(3)
C65' 0.076(7) 0.127(7) 0.133(9) -0.030(7) -0.020(6) -0.003(6)
C66' 0.093(7) 0.125(8) 0.115(8) 0.018(6) -0.014(6) -0.018(6)
C67' 0.096(7) 0.123(8) 0.159(10) -0.009(7) -0.022(7) 0.029(6)
C68' 0.106(8) 0.098(7) 0.171(10) -0.034(7) -0.043(7) 0.024(6)

loop_
_atom_type_symbol
_atom_type_description
_atom_type_scat_dispersion_real
_atom_type_scat_dispersion_imag
_atom_type_scat_source
C C 0.0033 0.0016 'International Tables Vol C Tables 4.2.6.8 and 6.1.1.4'
H H 0.0000 0.0000 'International Tables Vol C Tables 4.2.6.8 and 6.1.1.4'
N N 0.0061 0.0033 'International Tables Vol C Tables 4.2.6.8 and 6.1.1.4'
O O 0.0106 0.0060 'International Tables Vol C Tables 4.2.6.8 and 6.1.1.4'
Li Li -0.0003 0.0001 'International Tables Vol C Tables 4.2.6.8 and 6.1.1.4'
Ce Ce -0.2486 2.6331 'International Tables Vol C Tables 4.2.6.8 and 6.1.1.4'

loop_
_geom_angle_atom_site_label_1
_geom_angle_atom_site_label_2
_geom_angle_atom_site_label_3
_geom_angle
O2 Ce1 O4 102.4(2)
O2 Ce1 O1 87.5(2)
O4 Ce1 O1 103.64(18)
O2 Ce1 O3 145.2(2)
O4 Ce1 O3 109.3(2)
O1 Ce1 O3 71.73(19)
O2 Ce1 N1 107.2(2)
O4 Ce1 N1 81.9(2)
O1 Ce1 N1 163.0(2)
O3 Ce1 N1 91.3(2)
O2 Ce1 N2 75.9(2)
O4 Ce1 N2 139.3(2)
O1 Ce1 N2 116.8(2)
O3 Ce1 N2 88.7(2)
N1 Ce1 N2 60.8(2)
O2 Ce1 Li1 115.6(3)
O4 Ce1 Li1 117.5(3)
O1 Ce1 Li1 37.5(3)
O3 Ce1 Li1 35.4(3)
N1 Ce1 Li1 125.7(3)
N2 Ce1 Li1 98.6(3)
C1 O1 Li1 125.9(6)
C1 O1 Ce1 131.4(5)
Li1 O1 Ce1 96.4(5)
C13 O2 Ce1 149.7(5)
C24 O3 Li1 142.9(7)
C24 O3 Ce1 109.6(5)
Li1 O3 Ce1 98.1(5)
C36 O4 Ce1 146.9(5)
C50 O5 C47 107.4(7)
C50 O5 Li1 132.4(8)
C47 O5 Li1 118.1(7)
C54 O6 C51 110.1(7)
C54 O6 Li1 124.4(8)
C51 O6 Li1 125.4(8)
C59 N1 C55 118.5(7)
C59 N1 Ce1 123.4(6)
C55 N1 Ce1 115.8(6)
C64 N2 C60 119.3(7)
C64 N2 Ce1 121.8(6)
C60 N2 Ce1 118.8(5)
O1 C1 C6 121.5(6)
O1 C1 C2 122.9(7)
C6 C1 C2 115.6(7)
C3 C2 C1 118.2(8)
C3 C2 C14 120.9(7)
C1 C2 C14 120.9(7)
C2 C3 C4 126.1(7)
C5 C4 C3 115.2(8)
C5 C4 C18 123.2(9)
C3 C4 C18 121.5(8)
C4 C5 C6 122.1(9)
C5 C6 C1 122.5(7)
C5 C6 C7 117.8(8)
C1 C6 C7 119.7(7)
C6 C7 C8 114.2(6)
C9 C8 C13 120.8(7)
C9 C8 C7 120.2(7)
C13 C8 C7 118.9(7)
C8 C9 C10 122.0(8)
C9 C10 C11 114.7(9)
C9 C10 C19 121.9(10)
C11 C10 C19 123.4(9)
C12 C11 C10 125.1(9)
C11 C12 C13 118.7(9)
C11 C12 C20 121.4(9)
C13 C12 C20 119.9(9)
O2 C13 C12 123.2(8)
O2 C13 C8 118.1(7)
C12 C13 C8 118.6(8)
C16 C14 C17 109.5(8)
C16 C14 C15 109.7(8)
C17 C14 C15 105.2(8)
C16 C14 C2 111.6(8)
C17 C14 C2 111.5(8)
C15 C14 C2 109.1(7)
C21 C20 C23 110.6(12)
C21 C20 C12 109.2(9)
C23 C20 C12 109.8(11)
C21 C20 C22 110.5(12)
C23 C20 C22 106.0(9)
C12 C20 C22 110.7(9)
O3 C24 C25 124.1(7)
O3 C24 C29 117.4(8)
C25 C24 C29 118.4(7)
C26 C25 C24 117.6(9)
C26 C25 C37 120.4(8)
C24 C25 C37 121.8(7)
C25 C26 C27 126.3(11)
C28 C27 C26 115.8(9)
C28 C27 C41 124.0(10)
C26 C27 C41 120.2(11)
C27 C28 C29 125.4(9)
C24 C29 C28 115.8(8)
C24 C29 C30 121.8(8)
C28 C29 C30 121.8(8)
C29 C30 C31 117.0(7)
C32 C31 C36 121.2(8)
C32 C31 C30 119.1(9)
C36 C31 C30 119.6(8)
C33 C32 C31 121.5(11)
C34 C33 C32 117.2(9)
C34 C33 C42 122.0(11)
C32 C33 C42 120.8(13)
C33 C34 C35 124.2(9)
C36 C35 C34 116.4(10)
C36 C35 C43 121.5(9)
C34 C35 C43 122.0(8)
O4 C36 C31 119.7(7)
O4 C36 C35 120.7(9)
C31 C36 C35 119.5(8)
C40 C37 C38 113.1(11)
C40 C37 C25 112.3(9)
C38 C37 C25 111.1(7)
C40 C37 C39 106.0(9)
C38 C37 C39 108.7(9)
C25 C37 C39 105.2(9)
C45 C43 C44 110.9(11)
C45 C43 C35 111.6(9)
C44 C43 C35 109.4(7)
C45 C43 C46 108.2(8)
C44 C43 C46 105.0(9)
C35 C43 C46 111.6(10)
C48 C47 O5 103.8(7)
C47 C48 C49 105.2(8)
C48 C49 C50 103.2(9)
O5 C50 C49 109.0(8)
O6 C51 C52 106.4(8)
C51 C52 C53 101.3(9)
C54 C53 C52 102.2(9)
O6 C54 C53 105.4(7)
C56 C55 N1 120.5(9)
C57 C56 C55 122.4(10)
C56 C57 C58 117.1(8)
C59 C58 C57 121.2(9)
N1 C59 C58 120.1(9)
N1 C59 C60 115.9(7)
C58 C59 C60 124.0(8)
N2 C60 C61 117.7(8)
N2 C60 C59 119.1(7)
C61 C60 C59 123.1(8)
C62 C61 C60 121.3(9)
C63 C62 C61 121.2(9)
C62 C63 C64 117.1(11)
N2 C64 C63 123.3(10)
O3 Li1 O6 106.6(8)
O3 Li1 O5 120.3(8)
O6 Li1 O5 102.4(7)
O3 Li1 O1 90.9(6)
O6 Li1 O1 132.8(8)
O5 Li1 O1 105.6(8)
O3 Li1 Ce1 46.5(3)
O6 Li1 Ce1 142.5(7)
O5 Li1 Ce1 113.8(6)
O1 Li1 Ce1 46.1(3)
C65 O7 C68 114.3(11)
O7 C65 C66 104.8(12)
C65 C66 C67 105.0(13)
C66 C67 C68 111.5(13)
O7 C68 C67 100.2(12)
O2' Ce1' O4' 101.9(2)
O2' Ce1' O3' 145.4(2)
O4' Ce1' O3' 110.7(2)
O2' Ce1' O1' 88.39(19)
O4' Ce1' O1' 104.26(18)
O3' Ce1' O1' 72.85(19)
O2' Ce1' N1' 106.2(2)
O4' Ce1' N1' 82.0(2)
O3' Ce1' N1' 90.0(2)
O1' Ce1' N1' 162.8(2)
O2' Ce1' N2' 75.49(18)
O4' Ce1' N2' 138.7(2)
O3' Ce1' N2' 87.2(2)
O1' Ce1' N2' 116.8(2)
N1' Ce1' N2' 60.3(2)
O2' Ce1' Li1' 116.6(3)
O4' Ce1' Li1' 119.0(3)
O3' Ce1' Li1' 35.6(3)
O1' Ce1' Li1' 38.4(3)
N1' Ce1' Li1' 124.6(3)
N2' Ce1' Li1' 97.5(3)
C1' O1' Li1' 126.7(6)
C1' O1' Ce1' 134.3(4)
Li1' O1' Ce1' 92.8(5)
C13' O2' Ce1' 150.5(5)
C24' O3' Li1' 141.3(7)
C24' O3' Ce1' 109.6(5)
Li1' O3' Ce1' 96.3(4)
C36' O4' Ce1' 148.7(5)
C47' O5' C50' 108.9(9)
C47' O5' Li1' 117.9(8)
C50' O5' Li1' 131.4(9)
C51' O6' C54' 110.1(8)
C51' O6' Li1' 122.0(8)
C54' O6' Li1' 125.1(8)
C55' N1' C59' 116.8(7)
C55' N1' Ce1' 119.4(5)
C59' N1' Ce1' 123.4(6)
C60' N2' C64' 116.1(7)
C60' N2' Ce1' 121.0(5)
C64' N2' Ce1' 121.6(5)
O1' C1' C6' 119.3(6)
O1' C1' C2' 123.8(7)
C6' C1' C2' 116.8(7)
C3' C2' C1' 119.9(8)
C3' C2' C14' 119.2(7)
C1' C2' C14' 120.8(8)
C2' C3' C4' 123.0(7)
C3' C4' C5' 116.9(8)
C3' C4' C18' 121.3(7)
C5' C4' C18' 121.9(10)
C6' C5' C4' 122.5(9)
C5' C6' C1' 120.8(6)
C5' C6' C7' 117.9(7)
C1' C6' C7' 121.2(6)
C8' C7' C6' 115.6(6)
C9' C8' C13' 119.1(7)
C9' C8' C7' 120.1(7)
C13' C8' C7' 120.8(7)
C10' C9' C8' 121.6(9)
C11' C10' C9' 119.9(9)
C11' C10' C19' 119.2(9)
C9' C10' C19' 121.0(10)
C10' C11' C12' 123.0(8)
C11' C12' C13' 116.8(8)
C11' C12' C20' 122.6(8)
C13' C12' C20' 120.5(8)
O2' C13' C8' 119.3(7)
O2' C13' C12' 121.0(7)
C8' C13' C12' 119.6(7)
C15' C14' C16' 110.6(9)
C15' C14' C2' 110.8(7)
C16' C14' C2' 109.7(7)
C15' C14' C17' 107.9(8)
C16' C14' C17' 105.5(8)
C2' C14' C17' 112.2(8)
C22' C20' C12' 110.2(9)
C22' C20' C21' 111.8(11)
C12' C20' C21' 110.0(8)
C22' C20' C23' 106.4(9)
C12' C20' C23' 111.2(10)
C21' C20' C23' 107.1(11)
O3' C24' C25' 120.4(8)
O3' C24' C29' 118.7(7)
C25' C24' C29' 120.8(8)
C24' C25' C26' 119.5(9)
C24' C25' C37' 122.8(8)
C26' C25' C37' 117.5(9)
C27' C26' C25' 120.0(10)
C28' C27' C26' 118.4(9)
C28' C27' C41' 123.6(12)
C26' C27' C41' 117.7(11)
C27' C28' C29' 123.4(10)
C28' C29' C24' 117.2(9)
C28' C29' C30' 119.9(9)
C24' C29' C30' 122.6(8)
C29' C30' C31' 118.2(7)
C36' C31' C32' 119.2(8)
C36' C31' C30' 120.3(7)
C32' C31' C30' 120.3(8)
C33' C32' C31' 120.6(9)
C34' C33' C32' 118.5(8)
C34' C33' C42' 122.8(10)
C32' C33' C42' 118.6(11)
C33' C34' C35' 125.3(9)
C34' C35' C36' 115.4(9)
C34' C35' C43' 122.0(8)
C36' C35' C43' 122.5(7)
O4' C36' C31' 117.2(7)
O4' C36' C35' 122.1(8)
C31' C36' C35' 120.7(7)
C39' C37' C38' 110.2(10)
C39' C37' C25' 110.1(9)
C38' C37' C25' 110.9(7)
C39' C37' C40' 107.1(8)
C38' C37' C40' 104.2(10)
C25' C37' C40' 114.1(9)
C44' C43' C35' 109.6(7)
C44' C43' C45' 109.3(10)
C35' C43' C45' 109.2(8)
C44' C43' C46' 109.6(9)
C35' C43' C46' 113.3(9)
C45' C43' C46' 105.8(9)
O5' C47' C48' 111.0(10)
C47' C48' C49' 106.0(12)
C48' C49' C50' 107.3(12)
O5' C50' C49' 104.8(11)
O6' C51' C52' 106.7(10)
C51' C52' C53' 103.2(10)
C54' C53' C52' 98.7(10)
O6' C54' C53' 106.2(9)
N1' C55' C56' 125.3(9)
C55' C56' C57' 115.8(9)
C58' C57' C56' 120.4(8)
C57' C58' C59' 119.3(9)
N1' C59' C58' 122.4(8)
N1' C59' C60' 116.1(7)
C58' C59' C60' 121.3(7)
N2' C60' C61' 125.2(8)
N2' C60' C59' 117.4(6)
C61' C60' C59' 117.3(8)
C60' C61' C62' 116.7(9)
C63' C62' C61' 118.0(8)
C62' C63' C64' 119.2(10)
N2' C64' C63' 124.8(10)
O3' Li1' O6' 109.4(8)
O3' Li1' O1' 95.1(6)
O6' Li1' O1' 130.7(8)
O3' Li1' O5' 119.0(8)
O6' Li1' O5' 97.9(6)
O1' Li1' O5' 106.7(7)
O3' Li1' Ce1' 48.1(3)
O6' Li1' Ce1' 146.4(7)
O1' Li1' Ce1' 48.7(3)
O5' Li1' Ce1' 114.7(6)
C68' O7' C65' 107.2(9)
C66' C65' O7' 109.9(11)
C65' C66' C67' 104.1(10)
C68' C67' C66' 102.7(10)
O7' C68' C67' 108.2(10)

loop_
_geom_bond_atom_site_label_1
_geom_bond_atom_site_label_2
_geom_bond_distance
Ce1 O2 2.258(6)
Ce1 O4 2.258(5)
Ce1 O1 2.390(5)
Ce1 O3 2.415(6)
Ce1 N1 2.684(6)
Ce1 N2 2.748(6)
Ce1 Li1 3.296(13)
O1 C1 1.329(9)
O1 Li1 2.019(14)
O2 C13 1.323(10)
O3 C24 1.355(10)
O3 Li1 1.928(16)
O4 C36 1.328(10)
O5 C50 1.411(12)
O5 C47 1.476(11)
O5 Li1 1.994(16)
O6 C54 1.407(10)
O6 C51 1.473(12)
O6 Li1 1.950(16)
N1 C59 1.343(10)
N1 C55 1.379(12)
N2 C64 1.332(12)
N2 C60 1.369(11)
C1 C6 1.431(11)
C1 C2 1.450(10)
C2 C3 1.362(12)
C2 C14 1.555(12)
C3 C4 1.413(13)
C4 C5 1.373(11)
C4 C18 1.488(12)
C5 C6 1.384(11)
C6 C7 1.508(10)
C7 C8 1.526(11)
C8 C9 1.377(12)
C8 C13 1.425(11)
C9 C10 1.416(13)
C10 C11 1.443(15)
C10 C19 1.499(15)
C11 C12 1.346(14)
C12 C13 1.423(11)
C12 C20 1.546(14)
C14 C16 1.517(14)
C14 C17 1.540(12)
C14 C15 1.552(12)
C20 C21 1.485(19)
C20 C23 1.549(16)
C20 C22 1.560(15)
C24 C25 1.420(13)
C24 C29 1.432(11)
C25 C26 1.349(13)
C25 C37 1.552(13)
C26 C27 1.371(15)
C27 C28 1.303(14)
C27 C41 1.540(13)
C28 C29 1.433(12)
C29 C30 1.483(12)
C30 C31 1.498(12)
C31 C32 1.401(12)
C31 C36 1.404(13)
C32 C33 1.392(14)
C33 C34 1.395(18)
C33 C42 1.518(15)
C34 C35 1.432(15)
C35 C36 1.431(11)
C35 C43 1.528(15)
C37 C40 1.437(14)
C37 C38 1.523(14)
C37 C39 1.578(15)
C43 C45 1.516(13)
C43 C44 1.527(13)
C43 C46 1.562(13)
C47 C48 1.464(13)
C48 C49 1.499(15)
C49 C50 1.496(15)
C51 C52 1.480(13)
C52 C53 1.553(15)
C53 C54 1.522(12)
C55 C56 1.348(12)
C56 C57 1.334(14)
C57 C58 1.388(14)
C58 C59 1.374(12)
C59 C60 1.476(12)
C60 C61 1.394(12)
C61 C62 1.345(15)
C62 C63 1.340(15)
C63 C64 1.390(13)
O7 C65 1.414(13)
O7 C68 1.471(15)
C65 C66 1.467(13)
C66 C67 1.474(15)
C67 C68 1.479(14)
Ce1' O2' 2.208(5)
Ce1' O4' 2.236(5)
Ce1' O3' 2.408(6)
Ce1' O1' 2.421(5)
Ce1' N1' 2.680(6)
Ce1' N2' 2.747(6)
Ce1' Li1' 3.216(13)
O1' C1' 1.336(9)
O1' Li1' 2.001(14)
O2' C13' 1.349(9)
O3' C24' 1.348(10)
O3' Li1' 1.883(16)
O4' C36' 1.356(9)
O5' C47' 1.384(13)
O5' C50' 1.427(14)
O5' Li1' 2.025(16)
O6' C51' 1.397(14)
O6' C54' 1.489(13)
O6' Li1' 2.001(16)
N1' C55' 1.324(12)
N1' C59' 1.341(10)
N2' C60' 1.304(11)
N2' C64' 1.327(12)
C1' C6' 1.416(11)
C1' C2' 1.425(10)
C2' C3' 1.365(13)
C2' C14' 1.540(12)
C3' C4' 1.380(14)
C4' C5' 1.397(11)
C4' C18' 1.492(13)
C5' C6' 1.350(11)
C6' C7' 1.529(9)
C7' C8' 1.500(10)
C8' C9' 1.400(12)
C8' C13' 1.398(11)
C9' C10' 1.361(12)
C10' C11' 1.329(14)
C10' C19' 1.527(13)
C11' C12' 1.425(13)
C12' C13' 1.422(11)
C12' C20' 1.544(14)
C14' C15' 1.520(13)
C14' C16' 1.535(13)
C14' C17' 1.539(12)
C20' C22' 1.512(15)
C20' C21' 1.554(18)
C20' C23' 1.576(14)
C24' C25' 1.384(13)
C24' C29' 1.437(13)
C25' C26' 1.432(14)
C25' C37' 1.554(14)
C26' C27' 1.422(17)
C27' C28' 1.374(15)
C27' C41' 1.504(13)
C28' C29' 1.408(12)
C29' C30' 1.488(13)
C30' C31' 1.533(12)
C31' C36' 1.384(12)
C31' C32' 1.388(11)
C32' C33' 1.382(14)
C33' C34' 1.333(15)
C33' C42' 1.518(13)
C34' C35' 1.380(12)
C35' C36' 1.425(11)
C35' C43' 1.520(14)
C37' C39' 1.512(15)
C37' C38' 1.527(14)
C37' C40' 1.597(13)
C43' C44' 1.507(12)
C43' C45' 1.534(14)
C43' C46' 1.529(13)
C47' C48' 1.387(16)
C48' C49' 1.450(19)
C49' C50' 1.46(2)
C51' C52' 1.486(14)
C52' C53' 1.597(18)
C53' C54' 1.509(15)
C55' C56' 1.369(12)
C56' C57' 1.412(15)
C57' C58' 1.331(15)
C58' C59' 1.386(11)
C59' C60' 1.520(11)
C60' C61' 1.404(10)
C61' C62' 1.420(15)
C62' C63' 1.360(15)
C63' C64' 1.379(12)
O7' C68' 1.427(12)
O7' C65' 1.437(12)
C65' C66' 1.423(14)
C66' C67' 1.549(14)
C67' C68' 1.542(13)
